data_1502001
loop_
_publ_author_name
'Zhang, Shaoguang'
'Zhao, Jing'
'Zhang, Wen-Xiong'
'Xi, Zhenfeng'

_publ_section_title
;
 One-pot synthesis of pyrrolo[3,2-d]pyridazines and pyrrole-2,3-diones via
 zirconocene-mediated four-component coupling of Si-tethered diyne,
 nitriles, and azide.
;
_journal_issue 7
_journal_name_full 'Organic letters'
_journal_page_first 1626
_journal_page_last 1629
_journal_paper_doi 10.1021/ol200038n
_journal_volume 13
_journal_year 2011
_chemical_formula_sum 'C24 H24 N2 O'
_chemical_formula_weight 356.45
_chemical_name_systematic
; 
 ? 
;
_space_group_IT_number 9
_symmetry_cell_setting monoclinic
_symmetry_space_group_name_Hall 'C -2yc'
_symmetry_space_group_name_H-M 'C 1 c 1'
_atom_sites_solution_hydrogens geom
_atom_sites_solution_primary direct
_atom_sites_solution_secondary difmap
_audit_creation_method SHELXL-97
_cell_angle_alpha 90.00
_cell_angle_beta 107.72(3)
_cell_angle_gamma 90.00
_cell_formula_units_Z 4
_cell_length_a 12.118(2)
_cell_length_b 13.959(3)
_cell_length_c 12.467(3)
_cell_measurement_temperature 293(2)
_cell_measurement_theta_max 27.48
_cell_measurement_theta_min 2.29
_cell_volume 2008.8(8)
_computing_cell_refinement Rapid-AUTO
_computing_data_collection 'Rapid-AUTO (Rigaku,2000)'
_computing_data_reduction 'CrystalStructure (Rigaku/MSC,2000)'
_computing_molecular_graphics 'Siemens SHELXTL V4.2,(Sheldrick,1990)'
_computing_publication_material SHELXL-97,(Sheldrick,1997)
_computing_structure_refinement SHELXL-97,(Sheldrick,1997)
_computing_structure_solution SHELXS-97,(Sheldrick,1997)
_diffrn_ambient_temperature 293(2)
_diffrn_detector_area_resol_mean 10.00
_diffrn_measured_fraction_theta_full 0.997
_diffrn_measured_fraction_theta_max 0.997
_diffrn_measurement_device_type 'Rigaku RAXIS RAPID IP'
_diffrn_measurement_method \W
_diffrn_radiation_monochromator graphite
_diffrn_radiation_source 'fine-focus sealed tube'
_diffrn_radiation_type MoK\a
_diffrn_radiation_wavelength 0.71073
_diffrn_reflns_av_R_equivalents 0.0685
_diffrn_reflns_av_sigmaI/netI 0.2080
_diffrn_reflns_limit_h_max 15
_diffrn_reflns_limit_h_min -15
_diffrn_reflns_limit_k_max 18
_diffrn_reflns_limit_k_min -15
_diffrn_reflns_limit_l_max 16
_diffrn_reflns_limit_l_min -16
_diffrn_reflns_number 3754
_diffrn_reflns_theta_full 27.48
_diffrn_reflns_theta_max 27.48
_diffrn_reflns_theta_min 2.29
_diffrn_standards_decay_% 0
_diffrn_standards_interval_count 0
_diffrn_standards_interval_time 0
_diffrn_standards_number 0
_exptl_absorpt_coefficient_mu 0.072
_exptl_absorpt_correction_T_max 0.9857
_exptl_absorpt_correction_T_min 0.9787
_exptl_absorpt_correction_type empirical
_exptl_absorpt_process_details
; 
                                  HIGASHI, T. (1995). Abscor-Empirical 
                                  Absorption Correction based on Fourier 
                                  Series Approximation. 
                                  Rigaku Corporation,Tokyo,Japan. 
;
_exptl_crystal_density_diffrn 1.179
_exptl_crystal_density_method 'not measured'
_exptl_crystal_F_000 760
_exptl_crystal_size_max 0.30
_exptl_crystal_size_mid 0.30
_exptl_crystal_size_min 0.20
_refine_diff_density_max 0.215
_refine_diff_density_min -0.218
_refine_diff_density_rms 0.052
_refine_ls_abs_structure_details 'Flack H D (1983), Acta Cryst. A39, 876-881'
_refine_ls_abs_structure_Flack -8(2)
_refine_ls_extinction_coef 0.0092(3)
_refine_ls_extinction_expression Fc^*^=kFc[1+0.001xFc^2^\l^3^/sin(2\q)]^-1/4^
_refine_ls_extinction_method SHELXL
_refine_ls_goodness_of_fit_ref 1.022
_refine_ls_hydrogen_treatment none
_refine_ls_matrix_type full
_refine_ls_number_parameters 249
_refine_ls_number_reflns 3754
_refine_ls_number_restraints 2
_refine_ls_restrained_S_all 1.022
_refine_ls_R_factor_all 0.1253
_refine_ls_R_factor_gt 0.0539
_refine_ls_shift/su_max 0.001
_refine_ls_shift/su_mean 0.000
_refine_ls_structure_factor_coef Fsqd
_refine_ls_weighting_details 'calc w=1/[\s^2^(Fo^2^)+(0.0060P)^2^+0.0000P] where P=(Fo^2^+2Fc^2^)/3'
_refine_ls_weighting_scheme calc
_refine_ls_wR_factor_gt 0.0748
_refine_ls_wR_factor_ref 0.0786
_reflns_number_gt 1427
_reflns_number_total 3754
_reflns_threshold_expression >2sigma(I)
_cod_data_source_file ol200038n_si_004.cif
_cod_data_source_block zsg49a
_cod_depositor_comments
;
The following automatic conversions were performed:

'_exptl_absorpt_correction_type' value 'Empirical' changed to
'empirical' according to
/home/saulius/struct/CIF-dictionaries/cif_core.dic dictionary named
'cif_core.dic' version 2.4.1 from 2010-06-29.

Automatic conversion script
Id: cif_fix_values 1715 2011-07-08 13:25:40Z adriana 
;
_cod_original_cell_volume 2008.8(7)
_cod_original_sg_symbol_H-M Cc
_cod_database_code 1502001

loop_
_symmetry_equiv_pos_as_xyz
'x, y, z'
'x, -y, z+1/2'
'x+1/2, y+1/2, z'
'x+1/2, -y+1/2, z+1/2'

loop_
_atom_site_label
_atom_site_type_symbol
_atom_site_fract_x
_atom_site_fract_y
_atom_site_fract_z
_atom_site_U_iso_or_equiv
_atom_site_adp_type
_atom_site_occupancy
_atom_site_symmetry_multiplicity
_atom_site_calc_flag
_atom_site_refinement_flags
C1 C 0.6937(4) 0.7049(3) 0.6225(4) 0.0377(13) Uani 1 1 d .
C2 C 0.7929(3) 0.6846(3) 0.7025(3) 0.0269(12) Uani 1 1 d .
C3 C 0.8873(4) 0.7328(3) 0.6745(4) 0.0315(13) Uani 1 1 d .
C4 C 1.0117(4) 0.7392(3) 0.7269(4) 0.0392(15) Uani 1 1 d .
C5 C 1.0782(4) 0.7903(4) 0.6553(3) 0.0365(14) Uani 1 1 d .
C6 C 0.9038(4) 0.8432(3) 0.5195(4) 0.0383(15) Uani 1 1 d .
C7 C 0.8384(3) 0.7816(3) 0.5739(3) 0.0315(13) Uani 1 1 d .
C8 C 0.5685(4) 0.6787(4) 0.6085(4) 0.0437(15) Uani 1 1 d .
H8 H 0.5689 0.6341 0.6694 0.052 Uiso 1 1 calc R
C9 C 0.4984(4) 0.7666(4) 0.6223(5) 0.089(2) Uani 1 1 d .
H9A H 0.4224 0.7469 0.6218 0.133 Uiso 1 1 calc R
H9B H 0.4922 0.8104 0.5613 0.133 Uiso 1 1 calc R
H9C H 0.5368 0.7977 0.6925 0.133 Uiso 1 1 calc R
C10 C 0.5106(5) 0.6267(5) 0.4969(4) 0.075(2) Uani 1 1 d .
H10A H 0.5603 0.5761 0.4870 0.113 Uiso 1 1 calc R
H10B H 0.4974 0.6713 0.4357 0.113 Uiso 1 1 calc R
H10C H 0.4380 0.6002 0.4983 0.113 Uiso 1 1 calc R
C11 C 0.8059(4) 0.6184(4) 0.8013(4) 0.0346(13) Uani 1 1 d .
C12 C 0.7388(4) 0.6282(4) 0.8721(4) 0.0547(16) Uani 1 1 d .
H12 H 0.6858 0.6783 0.8614 0.066 Uiso 1 1 calc R
C13 C 0.7494(5) 0.5656(5) 0.9570(5) 0.0625(18) Uani 1 1 d .
H13 H 0.7003 0.5716 1.0012 0.075 Uiso 1 1 calc R
C14 C 0.8302(5) 0.4931(5) 0.9808(5) 0.0631(19) Uani 1 1 d .
H14 H 0.8386 0.4526 1.0420 0.076 Uiso 1 1 calc R
C15 C 0.8988(5) 0.4822(4) 0.9106(5) 0.064(2) Uani 1 1 d .
H15 H 0.9522 0.4325 0.9227 0.077 Uiso 1 1 calc R
C16 C 0.8874(4) 0.5462(5) 0.8212(4) 0.0528(17) Uani 1 1 d .
H16 H 0.9349 0.5401 0.7754 0.063 Uiso 1 1 calc R
C17 C 1.1389(4) 0.7093(5) 0.6107(4) 0.0744(19) Uani 1 1 d .
H17A H 1.1803 0.7360 0.5632 0.112 Uiso 1 1 calc R
H17B H 1.0819 0.6647 0.5682 0.112 Uiso 1 1 calc R
H17C H 1.1922 0.6767 0.6730 0.112 Uiso 1 1 calc R
C18 C 1.1682(4) 0.8568(4) 0.7323(4) 0.072(2) Uani 1 1 d .
H18A H 1.1299 0.9107 0.7530 0.108 Uiso 1 1 calc R
H18B H 1.2208 0.8787 0.6935 0.108 Uiso 1 1 calc R
H18C H 1.2106 0.8226 0.7990 0.108 Uiso 1 1 calc R
C19 C 0.8436(4) 0.9044(4) 0.4219(4) 0.0363(13) Uani 1 1 d .
C20 C 0.8987(4) 0.9176(4) 0.3375(4) 0.0503(17) Uani 1 1 d .
H20 H 0.9651 0.8833 0.3397 0.060 Uiso 1 1 calc R
C21 C 0.8528(5) 0.9810(4) 0.2538(4) 0.0582(18) Uani 1 1 d .
H21 H 0.8870 0.9872 0.1968 0.070 Uiso 1 1 calc R
C22 C 0.7572(5) 1.0370(5) 0.2491(4) 0.0630(18) Uani 1 1 d .
H22 H 0.7294 1.0818 0.1921 0.076 Uiso 1 1 calc R
C23 C 0.7047(5) 1.0239(4) 0.3319(5) 0.0601(18) Uani 1 1 d .
H23 H 0.6395 1.0599 0.3300 0.072 Uiso 1 1 calc R
C24 C 0.7476(4) 0.9580(4) 0.4179(4) 0.0446(16) Uani 1 1 d .
H24 H 0.7111 0.9502 0.4731 0.053 Uiso 1 1 calc R
N1 N 0.7201(3) 0.7649(3) 0.5426(3) 0.0336(11) Uani 1 1 d .
H1 H 0.6703 0.7877 0.4833 0.040 Uiso 1 1 calc R
N2 N 1.0154(3) 0.8451(3) 0.5587(3) 0.0398(12) Uani 1 1 d .
O1 O 1.0613(2) 0.7070(2) 0.8210(2) 0.0503(11) Uani 1 1 d .

loop_
_atom_site_aniso_label
_atom_site_aniso_U_11
_atom_site_aniso_U_22
_atom_site_aniso_U_33
_atom_site_aniso_U_23
_atom_site_aniso_U_13
_atom_site_aniso_U_12
C1 0.037(3) 0.042(4) 0.040(3) 0.003(3) 0.019(3) -0.003(3)
C2 0.025(3) 0.020(4) 0.030(3) 0.006(2) 0.001(2) 0.007(2)
C3 0.037(3) 0.033(4) 0.022(3) 0.001(2) 0.004(2) 0.003(2)
C4 0.021(3) 0.052(4) 0.042(3) -0.018(3) 0.006(2) -0.004(2)
C5 0.025(3) 0.047(4) 0.032(3) 0.004(3) 0.000(2) -0.007(3)
C6 0.050(4) 0.044(4) 0.023(3) -0.004(2) 0.014(3) 0.000(3)
C7 0.021(3) 0.037(4) 0.035(3) -0.010(3) 0.006(2) -0.006(3)
C8 0.031(3) 0.055(5) 0.050(3) -0.005(3) 0.020(3) -0.015(3)
C9 0.036(4) 0.098(7) 0.145(6) -0.003(5) 0.046(4) 0.001(4)
C10 0.056(4) 0.091(6) 0.075(5) 0.002(4) 0.011(3) -0.016(3)
C11 0.043(3) 0.032(4) 0.027(3) 0.001(2) 0.009(2) -0.003(3)
C12 0.061(4) 0.062(5) 0.051(4) 0.007(3) 0.032(3) 0.002(3)
C13 0.070(4) 0.076(5) 0.055(4) 0.019(4) 0.038(4) 0.005(4)
C14 0.070(5) 0.069(5) 0.050(4) 0.021(4) 0.019(4) -0.024(4)
C15 0.065(4) 0.064(5) 0.061(4) 0.035(4) 0.015(4) 0.022(3)
C16 0.051(4) 0.067(5) 0.051(4) 0.017(3) 0.031(3) 0.014(3)
C17 0.058(4) 0.096(5) 0.081(4) 0.035(4) 0.038(3) 0.029(4)
C18 0.064(4) 0.084(5) 0.050(4) -0.003(3) -0.010(3) -0.040(3)
C19 0.042(3) 0.036(4) 0.028(3) 0.010(2) 0.007(3) -0.004(3)
C20 0.047(3) 0.065(5) 0.040(3) 0.002(3) 0.015(3) 0.002(3)
C21 0.070(4) 0.075(5) 0.038(4) 0.008(3) 0.028(3) -0.006(4)
C22 0.067(5) 0.070(5) 0.051(4) 0.029(3) 0.016(4) -0.005(4)
C23 0.049(4) 0.075(5) 0.054(4) 0.025(3) 0.012(3) -0.005(3)
C24 0.049(4) 0.057(5) 0.038(3) 0.025(3) 0.029(3) 0.013(3)
N1 0.033(2) 0.041(3) 0.025(2) 0.002(2) 0.0045(18) 0.0038(19)
N2 0.026(2) 0.053(3) 0.042(3) -0.003(2) 0.011(2) -0.013(2)
O1 0.034(2) 0.066(3) 0.041(2) 0.0126(19) -0.0029(17) -0.0006(19)

loop_
_atom_type_symbol
_atom_type_description
_atom_type_scat_dispersion_real
_atom_type_scat_dispersion_imag
_atom_type_scat_source
C C 0.0033 0.0016 'International Tables Vol C Tables 4.2.6.8 and 6.1.1.4'
H H 0.0000 0.0000 'International Tables Vol C Tables 4.2.6.8 and 6.1.1.4'
N N 0.0061 0.0033 'International Tables Vol C Tables 4.2.6.8 and 6.1.1.4'
O O 0.0106 0.0060 'International Tables Vol C Tables 4.2.6.8 and 6.1.1.4'

loop_
_geom_angle_atom_site_label_1
_geom_angle_atom_site_label_2
_geom_angle_atom_site_label_3
_geom_angle
C2 C1 N1 107.9(4)
C2 C1 C8 132.4(4)
N1 C1 C8 119.7(4)
C1 C2 C3 108.4(4)
C1 C2 C11 125.8(4)
C3 C2 C11 125.7(4)
C7 C3 C4 118.3(4)
C7 C3 C2 107.0(4)
C4 C3 C2 134.7(4)
O1 C4 C3 123.1(5)
O1 C4 C5 122.0(4)
C3 C4 C5 114.9(4)
N2 C5 C18 107.4(4)
N2 C5 C17 106.1(4)
C18 C5 C17 110.1(4)
N2 C5 C4 119.6(4)
C18 C5 C4 108.4(4)
C17 C5 C4 105.0(4)
N2 C6 C7 119.2(4)
N2 C6 C19 119.7(4)
C7 C6 C19 121.1(4)
N1 C7 C3 107.0(4)
N1 C7 C6 128.7(4)
C3 C7 C6 124.2(4)
C1 C8 C10 112.5(4)
C1 C8 C9 111.3(4)
C10 C8 C9 111.4(5)
C1 C8 H8 107.1
C10 C8 H8 107.1
C9 C8 H8 107.1
C8 C9 H9A 109.5
C8 C9 H9B 109.5
H9A C9 H9B 109.5
C8 C9 H9C 109.5
H9A C9 H9C 109.5
H9B C9 H9C 109.5
C8 C10 H10A 109.5
C8 C10 H10B 109.5
H10A C10 H10B 109.5
C8 C10 H10C 109.5
H10A C10 H10C 109.5
H10B C10 H10C 109.5
C12 C11 C16 119.2(5)
C12 C11 C2 121.8(5)
C16 C11 C2 119.0(5)
C13 C12 C11 120.3(6)
C13 C12 H12 119.9
C11 C12 H12 119.9
C14 C13 C12 122.5(6)
C14 C13 H13 118.7
C12 C13 H13 118.7
C13 C14 C15 117.9(5)
C13 C14 H14 121.0
C15 C14 H14 121.0
C16 C15 C14 120.0(5)
C16 C15 H15 120.0
C14 C15 H15 120.0
C11 C16 C15 120.0(5)
C11 C16 H16 120.0
C15 C16 H16 120.0
C5 C17 H17A 109.5
C5 C17 H17B 109.5
H17A C17 H17B 109.5
C5 C17 H17C 109.5
H17A C17 H17C 109.5
H17B C17 H17C 109.5
C5 C18 H18A 109.5
C5 C18 H18B 109.5
H18A C18 H18B 109.5
C5 C18 H18C 109.5
H18A C18 H18C 109.5
H18B C18 H18C 109.5
C24 C19 C20 119.2(5)
C24 C19 C6 122.9(4)
C20 C19 C6 117.2(4)
C21 C20 C19 118.7(5)
C21 C20 H20 120.6
C19 C20 H20 120.6
C20 C21 C22 123.1(5)
C20 C21 H21 118.5
C22 C21 H21 118.5
C23 C22 C21 117.7(5)
C23 C22 H22 121.2
C21 C22 H22 121.2
C22 C23 C24 121.0(6)
C22 C23 H23 119.5
C24 C23 H23 119.5
C23 C24 C19 120.2(5)
C23 C24 H24 119.9
C19 C24 H24 119.9
C7 N1 C1 109.7(4)
C7 N1 H1 125.1
C1 N1 H1 125.1
C6 N2 C5 122.3(4)

loop_
_geom_bond_atom_site_label_1
_geom_bond_atom_site_label_2
_geom_bond_distance
C1 C2 1.338(5)
C1 N1 1.410(5)
C1 C8 1.519(6)
C2 C3 1.458(6)
C2 C11 1.509(6)
C3 C7 1.391(5)
C3 C4 1.452(5)
C4 O1 1.229(5)
C4 C5 1.547(6)
C5 N2 1.434(5)
C5 C18 1.527(6)
C5 C17 1.542(7)
C6 N2 1.291(5)
C6 C7 1.468(6)
C6 C19 1.484(6)
C7 N1 1.387(5)
C8 C10 1.537(7)
C8 C9 1.531(6)
C8 H8 0.9800
C9 H9A 0.9600
C9 H9B 0.9600
C9 H9C 0.9600
C10 H10A 0.9600
C10 H10B 0.9600
C10 H10C 0.9600
C11 C12 1.377(6)
C11 C16 1.380(7)
C12 C13 1.349(7)
C12 H12 0.9300
C13 C14 1.377(7)
C13 H13 0.9300
C14 C15 1.386(7)
C14 H14 0.9300
C15 C16 1.402(7)
C15 H15 0.9300
C16 H16 0.9300
C17 H17A 0.9600
C17 H17B 0.9600
C17 H17C 0.9600
C18 H18A 0.9600
C18 H18B 0.9600
C18 H18C 0.9600
C19 C24 1.371(6)
C19 C20 1.420(6)
C20 C21 1.352(7)
C20 H20 0.9300
C21 C22 1.383(7)
C21 H21 0.9300
C22 C23 1.380(7)
C22 H22 0.9300
C23 C24 1.389(6)
C23 H23 0.9300
C24 H24 0.9300
N1 H1 0.8600
